data_4116200
loop_
_publ_author_name
'Paola Gilli'
'Valerio Bertolasi'
'Valeria Ferretti'
'Gastone Gilli'

_publ_section_title
;
 Evidence for Intramolecular N-H...O Resonance-Assisted Hydrogen Bonding
 in \b-Enaminones and Related Heterodienes. A Combined Crystal-Structural,
 IR and NMR Spectroscopic, and Quantum-Mechanical Investigation
;
_journal_name_full 'Journal of the American Chemical Society'
_journal_page_first 10405
_journal_page_last 10417
_journal_paper_doi 10.1021/ja000921+
_journal_volume 122
_journal_year 2000
_chemical_formula_analytical 'C14 H13 N O3'
_chemical_formula_sum 'C14 H13 N O3'
_chemical_formula_weight 243.25
_chemical_name_systematic
; 
3-[1-(Phenylamino) ethylidene]-6-methyl-3H-pyran-2,4-dione 
;
_space_group_IT_number 14
_symmetry_cell_setting monoclinic
_symmetry_space_group_name_Hall '-P 2ybc'
_symmetry_space_group_name_H-M 'P 1 21/c 1'
_atom_sites_solution_hydrogens difmap
_atom_sites_solution_primary direct
_atom_sites_solution_secondary difmap
_audit_creation_method SHELXL
_cell_angle_alpha 90.00
_cell_angle_beta 91.12(1)
_cell_angle_gamma 90.00
_cell_formula_units_Z 4
_cell_length_a 11.820(1)
_cell_length_b 7.713(1)
_cell_length_c 12.974(1)
_cell_measurement_reflns_used 60
_cell_measurement_temperature 150
_cell_measurement_theta_max 45
_cell_measurement_theta_min 6
_cell_volume 1182.6(2)
_computing_data_reduction 'XTAL3.2 (Hall et al., 1994)'
_computing_molecular_graphics 'ORTEPII (Johnson, 1976)'
_computing_structure_refinement 'SHELXL-93 (Sheldrick, 1993)'
_computing_structure_solution 'SIR92 (Altomare et al. 1994)'
_diffrn_ambient_temperature 150
_diffrn_measurement_device 'Philips PW1100 diffractometer'
_diffrn_measurement_method \w/2\q
_diffrn_radiation_monochromator graphite
_diffrn_radiation_source 'fine-focus sealed tube'
_diffrn_radiation_type CuK\a
_diffrn_radiation_wavelength 1.54180
_diffrn_reflns_av_R_equivalents 0.0077
_diffrn_reflns_av_sigmaI/netI 0.0038
_diffrn_reflns_limit_h_max 13
_diffrn_reflns_limit_h_min 0
_diffrn_reflns_limit_k_max 9
_diffrn_reflns_limit_k_min 0
_diffrn_reflns_limit_l_max 15
_diffrn_reflns_limit_l_min -15
_diffrn_reflns_number 2180
_diffrn_reflns_theta_max 65.05
_diffrn_reflns_theta_min 3.74
_diffrn_standards_decay_% 0
_diffrn_standards_interval_time 90
_diffrn_standards_number 2
_exptl_absorpt_coefficient_mu 0.796
_exptl_absorpt_correction_type none
_exptl_crystal_colour colourless
_exptl_crystal_density_diffrn 1.366
_exptl_crystal_F_000 512
_exptl_crystal_size_max 0.50
_exptl_crystal_size_mid 0.46
_exptl_crystal_size_min 0.23
_refine_diff_density_max 0.258
_refine_diff_density_min -0.219
_refine_diff_density_rms 0.063
_refine_ls_extinction_coef 0.0290(16)
_refine_ls_extinction_expression Fc^*^=kFc[1+0.001xFc^2^\l^3^/sin(2\q)]^-1/4^
_refine_ls_extinction_method SHELXL
_refine_ls_goodness_of_fit_all 1.163
_refine_ls_goodness_of_fit_obs 1.173
_refine_ls_hydrogen_treatment refall
_refine_ls_matrix_type full
_refine_ls_number_parameters 221
_refine_ls_number_reflns 2010
_refine_ls_number_restraints 0
_refine_ls_restrained_S_all 1.163
_refine_ls_restrained_S_obs 1.173
_refine_ls_R_factor_all 0.0404
_refine_ls_R_factor_obs 0.0400
_refine_ls_shift/esd_max 0.001
_refine_ls_shift/esd_mean 0.000
_refine_ls_structure_factor_coef Fsqd
_refine_ls_weighting_details 'w=1/[\s^2^(Fo^2^)+(0.0508P)^2^+0.4155P] where P=(Fo^2^+2Fc^2^)/3'
_refine_ls_weighting_scheme calc
_refine_ls_wR_factor_all 0.1025
_refine_ls_wR_factor_obs 0.1022
_reflns_number_observed 1966
_reflns_number_total 2010
_reflns_observed_criterion >2sigma(I)
_cod_data_source_file ja0009212B_02.cif
_cod_data_source_block (a')
_cod_depositor_comments
;
The following automatic conversions were performed:

'_refine_ls_weighting_scheme' value 'calc
w=1/[\s^2^(Fo^2^)+(0.0508P)^2^+0.4155P] where P=(Fo^2^+2Fc^2^)/3' was
changed to 'calc'. New tag '_refine_ls_weighting_details' was
created. The value of the new tag was set to
'w=1/[\s^2^(Fo^2^)+(0.0508P)^2^+0.4155P] where P=(Fo^2^+2Fc^2^)/3'.

Automatic conversion script
Id: cif_fix_values 3143 2015-03-26 13:38:13Z robertas 
;
_cod_database_code 4116200

loop_
_symmetry_equiv_pos_as_xyz
'x, y, z'
'-x, y+1/2, -z+1/2'
'-x, -y, -z'
'x, -y-1/2, z-1/2'

loop_
_atom_site_aniso_label
_atom_site_aniso_U_11
_atom_site_aniso_U_22
_atom_site_aniso_U_33
_atom_site_aniso_U_23
_atom_site_aniso_U_13
_atom_site_aniso_U_12
O1 0.0263(5) 0.0545(7) 0.0282(5) 0.0064(5) -0.0005(4) 0.0012(5)
O2 0.0337(6) 0.0550(7) 0.0294(6) 0.0032(5) -0.0046(4) 0.0047(5)
O3 0.0264(5) 0.0441(6) 0.0324(6) 0.0010(5) -0.0005(4) 0.0012(4)
N1 0.0277(7) 0.0360(7) 0.0270(7) 0.0029(6) 0.0021(6) 0.0009(5)
C1 0.0273(7) 0.0292(7) 0.0292(7) -0.0019(6) 0.0000(6) 0.0021(6)
C2 0.0283(7) 0.0257(7) 0.0268(7) -0.0017(5) 0.0001(6) 0.0014(5)
C3 0.0301(7) 0.0229(7) 0.0289(7) -0.0032(5) 0.0000(6) 0.0007(5)
C4 0.0302(8) 0.0339(8) 0.0273(7) 0.0008(6) 0.0028(6) 0.0014(6)
C5 0.0314(8) 0.0294(7) 0.0306(7) -0.0030(6) 0.0018(6) 0.0008(6)
C6 0.0286(7) 0.0301(8) 0.0308(7) -0.0024(6) 0.0008(6) 0.0024(6)
C7 0.0311(8) 0.0466(10) 0.0435(9) -0.0016(8) 0.0046(7) -0.0041(7)
C8 0.0343(8) 0.0336(8) 0.0294(8) 0.0032(6) -0.0006(6) -0.0021(7)
C9 0.0289(7) 0.0283(7) 0.0298(7) 0.0055(6) 0.0039(6) 0.0021(6)
C10 0.0368(8) 0.0336(8) 0.0321(8) 0.0005(6) 0.0021(6) 0.0016(6)
C11 0.0432(9) 0.0410(9) 0.0358(9) 0.0028(7) 0.0106(7) 0.0070(7)
C12 0.0329(8) 0.0411(9) 0.0461(9) 0.0089(7) 0.0114(7) 0.0044(7)
C13 0.0295(8) 0.0371(9) 0.0443(9) 0.0052(7) 0.0008(7) 0.0005(6)
C14 0.0325(8) 0.0326(8) 0.0318(8) 0.0027(6) 0.0016(6) 0.0018(6)
H1 0.008(10) 0.078(17) 0.124(23) -0.017(18) -0.019(14) 0.016(10)

loop_
_atom_site_label
_atom_site_type_symbol
_atom_site_fract_x
_atom_site_fract_y
_atom_site_fract_z
_atom_site_U_iso_or_equiv
_atom_site_thermal_displace_type
_atom_site_occupancy
_atom_site_calc_flag
O1 O 0.10494(8) 0.17288(15) 0.54597(8) 0.0364(3) Uani 1 d
O2 O 0.34831(9) 0.0517(2) 0.83321(8) 0.0394(3) Uani 1 d
O3 O 0.41535(8) 0.12696(14) 0.68341(8) 0.0343(3) Uani 1 d
N1 N 0.01421(12) 0.0893(2) 0.71346(10) 0.0302(3) Uani 1 d
C1 C 0.19919(12) 0.1574(2) 0.59238(11) 0.0286(3) Uani 1 d
C2 C 0.21139(11) 0.0997(2) 0.69797(10) 0.0269(3) Uani 1 d
C3 C 0.11433(12) 0.0626(2) 0.75780(11) 0.0273(3) Uani 1 d
C4 C 0.30101(12) 0.1993(2) 0.53908(11) 0.0305(3) Uani 1 d
C5 C 0.40250(12) 0.1857(2) 0.58453(11) 0.0305(4) Uani 1 d
C6 C 0.32258(12) 0.0887(2) 0.74449(11) 0.0298(3) Uani 1 d
C7 C 0.51198(14) 0.2331(2) 0.53800(14) 0.0403(4) Uani 1 d
C8 C 0.11985(13) -0.0098(2) 0.86455(11) 0.0325(4) Uani 1 d
C9 C -0.09590(12) 0.0821(2) 0.75528(11) 0.0290(3) Uani 1 d
C10 C -0.12137(13) 0.1553(2) 0.85012(12) 0.0341(4) Uani 1 d
C11 C -0.23292(14) 0.1569(2) 0.88140(13) 0.0398(4) Uani 1 d
C12 C -0.31863(14) 0.0893(2) 0.81924(13) 0.0399(4) Uani 1 d
C13 C -0.29219(13) 0.0171(2) 0.72476(13) 0.0370(4) Uani 1 d
C14 C -0.18147(12) 0.0132(2) 0.69264(12) 0.0323(4) Uani 1 d
H1 H 0.0201(16) 0.1213(33) 0.6468(22) 0.071(8) Uani 1 d
H81 H 0.1356(15) 0.0842(26) 0.9148(15) 0.045(5) Uiso 1 d
H82 H 0.0452(15) -0.0618(23) 0.8793(13) 0.038(4) Uiso 1 d
H12 H -0.3991(15) 0.0921(23) 0.8402(14) 0.039(4) Uiso 1 d
H10 H -0.0647(15) 0.2076(23) 0.8900(14) 0.036(4) Uiso 1 d
H83 H 0.1826(16) -0.0894(25) 0.8697(14) 0.043(5) Uiso 1 d
H71 H 0.5635(18) 0.1299(29) 0.5352(16) 0.057(6) Uiso 1 d
H131 H -0.3528(17) -0.0287(26) 0.6807(15) 0.046(5) Uiso 1 d
H4 H 0.2951(14) 0.2502(25) 0.4737(15) 0.041(5) Uiso 1 d
H11 H -0.2491(16) 0.2121(26) 0.9490(15) 0.048(5) Uiso 1 d
H72 H 0.5521(17) 0.3226(27) 0.5809(16) 0.052(5) Uiso 1 d
H14 H -0.1608(15) -0.0374(24) 0.6267(15) 0.042(5) Uiso 1 d
H73 H 0.4974(17) 0.2826(27) 0.4702(17) 0.054(6) Uiso 1 d

loop_
_atom_type_symbol
_atom_type_description
_atom_type_scat_dispersion_real
_atom_type_scat_dispersion_imag
_atom_type_scat_source
C C 0.0181 0.0091 'International Tables Vol C Tables 4.2.6.8 and 6.1.1.4'
H H 0.0000 0.0000 'International Tables Vol C Tables 4.2.6.8 and 6.1.1.4'
N N 0.0311 0.0180 'International Tables Vol C Tables 4.2.6.8 and 6.1.1.4'
O O 0.0492 0.0322 'International Tables Vol C Tables 4.2.6.8 and 6.1.1.4'
H H 0.0000 0.0000 'International Tables Vol C Tables 4.2.6.8 and 6.1.1.4'

loop_
_geom_angle_atom_site_label_1
_geom_angle_atom_site_label_2
_geom_angle_atom_site_label_3
_geom_angle
_geom_angle_publ_flag
C5 O3 C6 121.92(11) yes
H1 N1 C3 112.0(12) yes
H1 N1 C9 117.7(12) yes
C3 N1 C9 130.29(13) yes
O1 C1 C4 119.29(13) yes
O1 C1 C2 123.53(13) yes
C4 C1 C2 117.18(12) yes
C3 C2 C6 119.86(13) yes
C3 C2 C1 120.74(12) yes
C6 C2 C1 119.31(13) yes
N1 C3 C2 117.04(13) yes
N1 C3 C8 118.97(13) yes
C2 C3 C8 123.95(13) yes
C5 C4 C1 121.70(14) yes
C5 C4 H4 119.0(11) yes
C1 C4 H4 118.8(11) yes
C4 C5 O3 121.67(13) yes
C4 C5 C7 125.88(14) yes
O3 C5 C7 112.44(13) yes
O2 C6 O3 113.64(13) yes
O2 C6 C2 128.28(14) yes
O3 C6 C2 118.07(12) yes
C5 C7 H71 110.8(12) yes
C5 C7 H72 110.5(11) yes
H71 C7 H72 106.6(16) yes
C5 C7 H73 108.9(12) yes
H71 C7 H73 112.1(17) yes
H72 C7 H73 107.9(17) yes
C3 C8 H81 109.9(11) yes
C3 C8 H82 107.9(10) yes
H81 C8 H82 109.0(15) yes
C3 C8 H83 108.8(11) yes
H81 C8 H83 106.6(15) yes
H82 C8 H83 114.5(16) yes
C14 C9 C10 120.27(14) yes
C14 C9 N1 116.94(13) yes
C10 C9 N1 122.49(14) yes
C11 C10 C9 119.04(15) yes
C11 C10 H10 120.7(11) yes
C9 C10 H10 120.1(11) yes
C12 C11 C10 121.01(15) yes
C12 C11 H11 121.5(11) yes
C10 C11 H11 117.5(11) yes
C11 C12 C13 119.40(15) yes
C11 C12 H12 121.7(10) yes
C13 C12 H12 118.9(10) yes
C14 C13 C12 120.4(2) yes
C14 C13 H131 120.4(11) yes
C12 C13 H131 119.2(11) yes
C13 C14 C9 119.88(14) yes
C13 C14 H14 121.8(11) yes
C9 C14 H14 118.3(11) yes

loop_
_geom_bond_atom_site_label_1
_geom_bond_atom_site_label_2
_geom_bond_distance
_geom_bond_publ_flag
O1 C1 1.262(2) yes
O2 C6 1.219(2) yes
O3 C5 1.366(2) yes
O3 C6 1.397(2) yes
N1 H1 0.90(3) yes
N1 C3 1.322(2) yes
N1 C9 1.421(2) yes
C1 C4 1.437(2) yes
C1 C2 1.445(2) yes
C2 C3 1.427(2) yes
C2 C6 1.438(2) yes
C3 C8 1.493(2) yes
C4 C5 1.330(2) yes
C4 H4 0.94(2) yes
C5 C7 1.484(2) yes
C7 H71 1.00(2) yes
C7 H72 1.00(2) yes
C7 H73 0.97(2) yes
C8 H81 0.99(2) yes
C8 H82 0.99(2) yes
C8 H83 0.96(2) yes
C9 C14 1.391(2) yes
C9 C10 1.392(2) yes
C10 C11 1.387(2) yes
C10 H10 0.93(2) yes
C11 C12 1.385(3) yes
C11 H11 1.00(2) yes
C12 C13 1.388(2) yes
C12 H12 1.00(2) yes
C13 C14 1.381(2) yes
C13 H131 0.97(2) yes
C14 H14 0.98(2) yes

loop_
_geom_hbond_atom_site_label_D
_geom_hbond_atom_site_label_H
_geom_hbond_atom_site_label_A
_geom_hbond_distance_DH
_geom_hbond_distance_HA
_geom_hbond_distance_DA
_geom_hbond_angle_DHA
_geom_hbond_site_symmetry_A
_geom_hbond_publ_flag
N1 H1 O1 0.90(3) 1.71(3) 2.526(2) 148(2) 1_555 yes

loop_
_geom_torsion_atom_site_label_1
_geom_torsion_atom_site_label_2
_geom_torsion_atom_site_label_3
_geom_torsion_atom_site_label_4
_geom_torsion
_geom_torsion_publ_flag
O1 C1 C2 C3 -2.4(2) yes
C4 C1 C2 C3 177.29(13) yes
O1 C1 C2 C6 -179.12(13) yes
C4 C1 C2 C6 0.6(2) yes
H1 N1 C3 C2 4.4(17) yes
C9 N1 C3 C2 -172.73(14) yes
H1 N1 C3 C8 -173.4(17) yes
C9 N1 C3 C8 9.5(2) yes
C6 C2 C3 N1 174.32(13) yes
C1 C2 C3 N1 -2.3(2) yes
C6 C2 C3 C8 -8.0(2) yes
C1 C2 C3 C8 175.35(13) yes
O1 C1 C4 C5 179.82(14) yes
C2 C1 C4 C5 0.1(2) yes
C1 C4 C5 O3 1.7(2) yes
C1 C4 C5 C7 -177.11(14) yes
C6 O3 C5 C4 -4.2(2) yes
C6 O3 C5 C7 174.71(13) yes
C5 O3 C6 O2 -174.21(13) yes
C5 O3 C6 C2 4.8(2) yes
C3 C2 C6 O2 -0.8(2) yes
C1 C2 C6 O2 175.88(15) yes
C3 C2 C6 O3 -179.65(12) yes
C1 C2 C6 O3 -2.9(2) yes
H1 N1 C9 C14 40.9(18) yes
C3 N1 C9 C14 -142.1(2) yes
H1 N1 C9 C10 -132.8(18) yes
C3 N1 C9 C10 44.2(2) yes
C14 C9 C10 C11 0.6(2) yes
N1 C9 C10 C11 174.14(14) yes
C9 C10 C11 C12 -0.9(2) yes
C10 C11 C12 C13 0.7(2) yes
C11 C12 C13 C14 -0.3(2) yes
C12 C13 C14 C9 0.0(2) yes
C10 C9 C14 C13 -0.2(2) yes
N1 C9 C14 C13 -174.05(13) yes
